data_4500095
loop_
_publ_author_name
'B\'athori, Nikoletta B.'
'Lemmerer, Andreas'
'Venter, Gerhard A.'
'Bourne, Susan A.'
'Caira, Mino R.'

_publ_section_title
;
 Pharmaceutical Co-crystals with Isonicotinamide---Vitamin B3, Clofibric
 Acid, and Diclofenac---and Two Isonicotinamide Hydrates
;
_journal_issue 1
_journal_name_full 'Crystal Growth &amp; Design'
_journal_page_first 75
_journal_paper_doi 10.1021/cg100670k
_journal_volume 11
_journal_year 2011
_chemical_formula_moiety 'C10 H11 Cl O3, C6 H6 N2 O'
_chemical_formula_sum 'C16 H17 Cl N2 O4'
_chemical_formula_weight 336.77
_chemical_name_systematic
;
  (isonicotinamide).(clofibric acid)
;
_space_group_IT_number 2
_symmetry_cell_setting triclinic
_symmetry_space_group_name_Hall '-P 1'
_symmetry_space_group_name_H-M 'P -1'
_atom_sites_solution_hydrogens geom
_atom_sites_solution_primary direct
_atom_sites_solution_secondary difmap
_audit_conform_dict_location ftp://ftp.iucr.org/pub/cif_core.dic
_audit_conform_dict_name cif_core.dic
_audit_conform_dict_version 2.3
_audit_creation_date 2010-07-12T13:42:43-00:00
_audit_creation_method 'WinGX routine CIF_UPDATE'
_cell_angle_alpha 110.079(2)
_cell_angle_beta 99.792(2)
_cell_angle_gamma 95.324(2)
_cell_formula_units_Z 4
_cell_length_a 6.9843(2)
_cell_length_b 15.8948(5)
_cell_length_c 16.2722(5)
_cell_measurement_reflns_used 7523
_cell_measurement_temperature 173(2)
_cell_measurement_theta_max 20.4
_cell_measurement_theta_min 0.8
_cell_volume 1649.48(9)
_computing_cell_refinement 'DENZO-SMN (Otwinowski & Minor, 1997)'
_computing_data_collection 'COLLECT (Nonius, 2000)'
_computing_data_reduction DENZO-SMN
_computing_molecular_graphics
;
Ortep-3 for Windows (Farrugia, 1997) and DIAMOND (Brandenburg, 1999)
;
_computing_publication_material
;
WinGX publication routines (Farrugia, 1999) and PLATON (Spek, 2002)
;
_computing_structure_refinement 'SHELXL-97 (Sheldrick, 2008)'
_computing_structure_solution 'SHELXS-97 (Sheldrick, 2008)'
_diffrn_ambient_temperature 173(2)
_diffrn_measured_fraction_theta_full 0.996
_diffrn_measured_fraction_theta_max 0.996
_diffrn_measurement_device_type 'Nonius KappaCCD area-detector'
_diffrn_measurement_method '1.0\% \p and \w scans'
_diffrn_radiation_monochromator graphite
_diffrn_radiation_type MoK\a
_diffrn_radiation_wavelength 0.71073
_diffrn_reflns_av_R_equivalents 0.0402
_diffrn_reflns_av_unetI/netI 0.0262
_diffrn_reflns_limit_h_max 8
_diffrn_reflns_limit_h_min -8
_diffrn_reflns_limit_k_max 19
_diffrn_reflns_limit_k_min -19
_diffrn_reflns_limit_l_max 19
_diffrn_reflns_limit_l_min -19
_diffrn_reflns_number 27333
_diffrn_reflns_theta_full 25.5
_diffrn_reflns_theta_max 25.5
_diffrn_reflns_theta_min 2.6
_diffrn_standards_number 0
_exptl_absorpt_coefficient_mu 0.253
_exptl_absorpt_correction_T_max 0.9326
_exptl_absorpt_correction_T_min 0.7903
_exptl_absorpt_correction_type integration
_exptl_absorpt_process_details 'Bruker XPREP (Bruker, 1999)'
_exptl_crystal_colour colourless
_exptl_crystal_density_diffrn 1.356
_exptl_crystal_density_method 'not measured'
_exptl_crystal_description block
_exptl_crystal_F_000 704
_exptl_crystal_size_max 0.35
_exptl_crystal_size_mid 0.32
_exptl_crystal_size_min 0.3
_refine_diff_density_max 0.251
_refine_diff_density_min -0.267
_refine_diff_density_rms 0.039
_refine_ls_extinction_method none
_refine_ls_goodness_of_fit_ref 1.02
_refine_ls_hydrogen_treatment mixed
_refine_ls_matrix_type full
_refine_ls_number_parameters 433
_refine_ls_number_reflns 6135
_refine_ls_number_restraints 0
_refine_ls_restrained_S_all 1.02
_refine_ls_R_factor_all 0.0389
_refine_ls_R_factor_gt 0.0324
_refine_ls_shift/su_max 0.001
_refine_ls_shift/su_mean 0
_refine_ls_structure_factor_coef Fsqd
_refine_ls_weighting_details 'calc w=1/[\s^2^(Fo^2^)+(0.0482P)^2^+0.4706P] where P=(Fo^2^+2Fc^2^)/3'
_refine_ls_weighting_scheme calc
_refine_ls_wR_factor_gt 0.0847
_refine_ls_wR_factor_ref 0.0896
_reflns_number_gt 5361
_reflns_number_total 6135
_reflns_threshold_expression >2sigma(I)
_cod_data_source_file cg100670k_si_001.cif
_cod_data_source_block 2
_cod_depositor_comments
;
The following automatic conversions were performed:

'_symmetry_cell_setting' value 'Triclinic' changed to 'triclinic'
according to /home/saulius/struct/CIF-dictionaries/cif_core.dic
dictionary named 'cif_core.dic' version 2.4.1 from 2010-06-29.

Automatic conversion script
Id: cif_fix_values 1715 2011-07-08 13:25:40Z adriana 
;
_cod_original_sg_symbol_H-M P-1
_cod_database_code 4500095

loop_
_symmetry_equiv_pos_as_xyz
'x, y, z'
'-x, -y, -z'

loop_
_atom_site_label
_atom_site_type_symbol
_atom_site_fract_x
_atom_site_fract_y
_atom_site_fract_z
_atom_site_U_iso_or_equiv
_atom_site_adp_type
_atom_site_occupancy
_atom_site_symmetry_multiplicity
_atom_site_calc_flag
_atom_site_refinement_flags
C1 C 1.17670(19) 0.93000(9) 0.85015(9) 0.0249(3) Uani 1 1 d .
C2 C 1.35698(19) 0.92022(9) 0.82636(9) 0.0265(3) Uani 1 1 d .
H2 H 1.3719 0.8668 0.7802 0.032 Uiso 1 1 calc R
C3 C 1.5147(2) 0.98968(9) 0.87104(9) 0.0283(3) Uani 1 1 d .
H3B H 1.6385 0.9825 0.8551 0.034 Uiso 1 1 calc R
C4 C 1.3263(2) 1.07600(9) 0.95864(9) 0.0300(3) Uani 1 1 d .
H4 H 1.3153 1.1305 1.0046 0.036 Uiso 1 1 calc R
C5 C 1.1619(2) 1.00947(9) 0.91799(9) 0.0289(3) Uani 1 1 d .
H5 H 1.0406 1.018 0.9362 0.035 Uiso 1 1 calc R
C6 C 0.99656(19) 0.85781(9) 0.80642(9) 0.0270(3) Uani 1 1 d .
N1 N 0.99179(19) 0.79784(9) 0.72525(8) 0.0311(3) Uani 1 1 d .
H1S H 0.889(3) 0.7565(13) 0.6994(12) 0.047 Uiso 1 1 d .
H1A H 1.085(3) 0.8018(12) 0.6972(12) 0.047 Uiso 1 1 d .
N2 N 1.50045(17) 1.06655(8) 0.93573(8) 0.0290(3) Uani 1 1 d .
O1 O 0.86265(14) 0.85611(7) 0.84680(7) 0.0397(3) Uani 1 1 d .
C7 C 0.34174(18) 0.57571(9) 0.64616(8) 0.0240(3) Uani 1 1 d .
C8 C 0.16261(19) 0.58871(9) 0.67075(9) 0.0264(3) Uani 1 1 d .
H8 H 0.1498 0.6442 0.7148 0.032 Uiso 1 1 calc R
C9 C 0.0033(2) 0.51939(9) 0.62992(9) 0.0282(3) Uani 1 1 d .
H9 H -0.119 0.5286 0.6469 0.034 Uiso 1 1 calc R
C10 C 0.1854(2) 0.42760(9) 0.54402(9) 0.0301(3) Uani 1 1 d .
H10 H 0.1937 0.3714 0.4997 0.036 Uiso 1 1 calc R
C11 C 0.3524(2) 0.49340(9) 0.58153(9) 0.0282(3) Uani 1 1 d .
H11 H 0.4726 0.4823 0.5632 0.034 Uiso 1 1 calc R
C12 C 0.52167(19) 0.64838(9) 0.68572(9) 0.0266(3) Uani 1 1 d .
N3 N 0.53128(18) 0.70900(9) 0.76684(8) 0.0297(3) Uani 1 1 d .
H3S H 0.631(3) 0.7524(13) 0.7899(12) 0.045 Uiso 1 1 d .
H3A H 0.443(3) 0.7046(12) 0.7976(12) 0.045 Uiso 1 1 d .
N4 N 0.01323(17) 0.44002(8) 0.56774(7) 0.0282(3) Uani 1 1 d .
O2 O 0.65107(14) 0.64905(7) 0.64262(7) 0.0396(3) Uani 1 1 d .
C13 C 1.71853(19) 1.35708(9) 0.90346(9) 0.0250(3) Uani 1 1 d .
C14 C 1.5394(2) 1.35790(9) 0.92994(9) 0.0280(3) Uani 1 1 d .
H14 H 1.534 1.3612 0.9889 0.034 Uiso 1 1 calc R
C15 C 1.3682(2) 1.35382(9) 0.86996(9) 0.0288(3) Uani 1 1 d .
H15 H 1.2454 1.354 0.8876 0.035 Uiso 1 1 calc R
C16 C 1.3776(2) 1.34949(9) 0.78464(9) 0.0286(3) Uani 1 1 d .
C17 C 1.5554(2) 1.34980(10) 0.75778(9) 0.0304(3) Uani 1 1 d .
H17 H 1.5607 1.3478 0.6992 0.036 Uiso 1 1 calc R
C18 C 1.7252(2) 1.35300(9) 0.81730(9) 0.0288(3) Uani 1 1 d .
H18 H 1.8475 1.3524 0.7992 0.035 Uiso 1 1 calc R
C19 C 1.9171(2) 1.35698(9) 1.04351(9) 0.0289(3) Uani 1 1 d .
C20 C 1.78445(19) 1.27320(9) 1.04147(9) 0.0261(3) Uani 1 1 d .
C21 C 2.1299(2) 1.34373(12) 1.06764(11) 0.0428(4) Uani 1 1 d .
H21A H 2.1535 1.2891 1.0218 0.064 Uiso 1 1 calc R
H21B H 2.1542 1.3369 1.1259 0.064 Uiso 1 1 calc R
H21C H 2.2189 1.3967 1.0707 0.064 Uiso 1 1 calc R
C22 C 1.8809(3) 1.44549(10) 1.10957(10) 0.0411(4) Uani 1 1 d .
H22A H 1.9579 1.4969 1.1033 0.062 Uiso 1 1 calc R
H22B H 1.9209 1.4469 1.1708 0.062 Uiso 1 1 calc R
H22C H 1.7405 1.4497 1.0971 0.062 Uiso 1 1 calc R
O3 O 1.77172(15) 1.20219(7) 0.97007(7) 0.0349(2) Uani 1 1 d .
H3 H 1.6883 1.1603 0.9695 0.052 Uiso 1 1 calc R
O4 O 1.70715(17) 1.27468(7) 1.10300(7) 0.0427(3) Uani 1 1 d .
O5 O 1.89873(13) 1.35956(7) 0.95482(6) 0.0294(2) Uani 1 1 d .
Cl1 Cl 1.16196(5) 1.33977(3) 0.70785(3) 0.04392(12) Uani 1 1 d .
C23 C -0.33624(18) 0.02730(9) 0.36414(8) 0.0236(3) Uani 1 1 d .
C24 C -0.13253(19) 0.05208(9) 0.38456(9) 0.0275(3) Uani 1 1 d .
H24 H -0.0713 0.1077 0.4315 0.033 Uiso 1 1 calc R
C25 C -0.0192(2) -0.00511(9) 0.33585(9) 0.0291(3) Uani 1 1 d .
H25 H 0.1199 0.0115 0.3492 0.035 Uiso 1 1 calc R
C26 C -0.1086(2) -0.08591(9) 0.26821(9) 0.0282(3) Uani 1 1 d .
C27 C -0.3112(2) -0.11259(9) 0.24921(9) 0.0283(3) Uani 1 1 d .
H27 H -0.3718 -0.1691 0.2035 0.034 Uiso 1 1 calc R
C28 C -0.42334(19) -0.05571(9) 0.29771(9) 0.0259(3) Uani 1 1 d .
H28 H -0.562 -0.0736 0.2855 0.031 Uiso 1 1 calc R
C29 C -0.41871(19) 0.15621(9) 0.48347(9) 0.0259(3) Uani 1 1 d .
C30 C -0.30059(18) 0.23650(9) 0.47246(9) 0.0247(3) Uani 1 1 d .
C31 C -0.6196(2) 0.18069(11) 0.49935(10) 0.0378(4) Uani 1 1 d .
H31A H -0.6913 0.1904 0.447 0.057 Uiso 1 1 calc R
H31B H -0.6008 0.2363 0.5524 0.057 Uiso 1 1 calc R
H31C H -0.6953 0.131 0.5088 0.057 Uiso 1 1 calc R
C32 C -0.3108(2) 0.13264(10) 0.56031(10) 0.0368(3) Uani 1 1 d .
H32A H -0.3828 0.0771 0.5611 0.055 Uiso 1 1 calc R
H32B H -0.3025 0.1826 0.6172 0.055 Uiso 1 1 calc R
H32C H -0.1777 0.1231 0.552 0.055 Uiso 1 1 calc R
O6 O -0.25735(16) 0.30743(7) 0.54759(7) 0.0387(3) Uani 1 1 d .
H6 H -0.1812 0.3484 0.5422 0.058 Uiso 1 1 calc R
O7 O -0.25521(15) 0.23514(7) 0.40378(7) 0.0349(2) Uani 1 1 d .
O8 O -0.46995(13) 0.07919(6) 0.40040(6) 0.0294(2) Uani 1 1 d .
Cl2 Cl 0.03138(5) -0.15417(3) 0.20234(3) 0.04149(11) Uani 1 1 d .

loop_
_atom_site_aniso_label
_atom_site_aniso_U_11
_atom_site_aniso_U_22
_atom_site_aniso_U_33
_atom_site_aniso_U_23
_atom_site_aniso_U_13
_atom_site_aniso_U_12
C1 0.0267(7) 0.0238(7) 0.0239(6) 0.0092(5) 0.0048(5) 0.0026(5)
C2 0.0271(7) 0.0226(7) 0.0272(7) 0.0058(5) 0.0063(5) 0.0036(5)
C3 0.0249(6) 0.0279(7) 0.0309(7) 0.0099(6) 0.0054(5) 0.0026(5)
C4 0.0366(7) 0.0247(7) 0.0248(7) 0.0054(6) 0.0053(6) 0.0036(6)
C5 0.0300(7) 0.0299(7) 0.0259(7) 0.0076(6) 0.0087(5) 0.0049(6)
C6 0.0249(6) 0.0253(7) 0.0291(7) 0.0072(6) 0.0076(5) 0.0024(5)
N1 0.0279(6) 0.0293(7) 0.0284(6) 0.0025(5) 0.0086(5) -0.0055(5)
N2 0.0322(6) 0.0251(6) 0.0264(6) 0.0093(5) 0.0012(5) -0.0010(5)
O1 0.0302(5) 0.0386(6) 0.0394(6) -0.0004(5) 0.0158(4) -0.0047(4)
C7 0.0254(6) 0.0244(7) 0.0224(6) 0.0091(5) 0.0051(5) 0.0025(5)
C8 0.0258(6) 0.0234(7) 0.0267(7) 0.0051(5) 0.0061(5) 0.0032(5)
C9 0.0250(7) 0.0288(7) 0.0296(7) 0.0103(6) 0.0044(5) 0.0021(5)
C10 0.0404(8) 0.0232(7) 0.0237(7) 0.0056(6) 0.0070(6) 0.0029(6)
C11 0.0306(7) 0.0270(7) 0.0274(7) 0.0082(6) 0.0106(5) 0.0049(6)
C12 0.0227(6) 0.0266(7) 0.0291(7) 0.0073(6) 0.0080(5) 0.0036(5)
N3 0.0245(6) 0.0308(7) 0.0264(6) 0.0033(5) 0.0058(5) -0.0043(5)
N4 0.0318(6) 0.0250(6) 0.0248(6) 0.0097(5) 0.0010(5) -0.0026(5)
O2 0.0298(5) 0.0373(6) 0.0418(6) -0.0004(5) 0.0181(5) -0.0035(4)
C13 0.0249(6) 0.0207(7) 0.0274(7) 0.0067(5) 0.0061(5) 0.0005(5)
C14 0.0311(7) 0.0305(7) 0.0239(7) 0.0101(6) 0.0096(5) 0.0059(6)
C15 0.0282(7) 0.0311(7) 0.0316(7) 0.0132(6) 0.0125(6) 0.0084(6)
C16 0.0297(7) 0.0294(7) 0.0288(7) 0.0123(6) 0.0062(5) 0.0077(6)
C17 0.0341(7) 0.0324(8) 0.0248(7) 0.0098(6) 0.0096(6) 0.0031(6)
C18 0.0278(7) 0.0291(7) 0.0286(7) 0.0077(6) 0.0114(5) 0.0013(6)
C19 0.0297(7) 0.0283(7) 0.0244(7) 0.0077(6) 0.0028(5) -0.0030(6)
C20 0.0258(6) 0.0262(7) 0.0234(7) 0.0064(6) 0.0048(5) 0.0022(5)
C21 0.0284(7) 0.0553(10) 0.0421(9) 0.0215(8) -0.0017(6) -0.0037(7)
C22 0.0517(9) 0.0277(8) 0.0331(8) 0.0030(6) 0.0048(7) -0.0057(7)
O3 0.0402(6) 0.0252(5) 0.0327(5) 0.0014(4) 0.0153(4) -0.0048(4)
O4 0.0584(7) 0.0370(6) 0.0323(6) 0.0084(5) 0.0228(5) -0.0023(5)
O5 0.0238(5) 0.0367(6) 0.0280(5) 0.0134(4) 0.0058(4) -0.0005(4)
Cl1 0.0338(2) 0.0703(3) 0.0359(2) 0.0277(2) 0.00741(15) 0.01657(18)
C23 0.0249(6) 0.0212(6) 0.0237(6) 0.0065(5) 0.0073(5) 0.0029(5)
C24 0.0256(7) 0.0227(7) 0.0278(7) 0.0035(6) 0.0028(5) 0.0005(5)
C25 0.0238(6) 0.0272(7) 0.0327(7) 0.0077(6) 0.0042(5) 0.0032(5)
C26 0.0303(7) 0.0257(7) 0.0291(7) 0.0084(6) 0.0087(5) 0.0091(6)
C27 0.0324(7) 0.0217(7) 0.0267(7) 0.0053(6) 0.0050(5) 0.0016(5)
C28 0.0236(6) 0.0247(7) 0.0270(7) 0.0072(6) 0.0061(5) -0.0006(5)
C29 0.0259(6) 0.0216(7) 0.0230(6) -0.0002(5) 0.0070(5) -0.0018(5)
C30 0.0212(6) 0.0250(7) 0.0254(7) 0.0063(5) 0.0051(5) 0.0037(5)
C31 0.0275(7) 0.0336(8) 0.0386(8) -0.0048(7) 0.0131(6) -0.0019(6)
C32 0.0456(9) 0.0329(8) 0.0305(8) 0.0110(6) 0.0098(6) -0.0007(7)
O6 0.0472(6) 0.0290(6) 0.0290(5) 0.0022(4) 0.0088(4) -0.0146(5)
O7 0.0471(6) 0.0308(6) 0.0319(5) 0.0121(4) 0.0196(5) 0.0086(5)
O8 0.0228(5) 0.0261(5) 0.0287(5) -0.0026(4) 0.0057(4) 0.0013(4)
Cl2 0.0342(2) 0.0369(2) 0.0443(2) 0.00012(17) 0.01264(16) 0.01180(15)

loop_
_atom_type_symbol
_atom_type_description
_atom_type_scat_dispersion_real
_atom_type_scat_dispersion_imag
_atom_type_scat_source
C C 0.0033 0.0016 'International Tables Vol C Tables 4.2.6.8 and 6.1.1.4'
H H 0 0 'International Tables Vol C Tables 4.2.6.8 and 6.1.1.4'
N N 0.0061 0.0033 'International Tables Vol C Tables 4.2.6.8 and 6.1.1.4'
O O 0.0106 0.006 'International Tables Vol C Tables 4.2.6.8 and 6.1.1.4'
Cl Cl 0.1484 0.1585 'International Tables Vol C Tables 4.2.6.8 and 6.1.1.4'

loop_
_exptl_crystal_face_index_h
_exptl_crystal_face_index_k
_exptl_crystal_face_index_l
_exptl_crystal_face_perp_dist
-3 4 0 0.151
2 19 -1 0.204
-1 -12 0 0.15
1 -6 0 0.156
4 -3 0 0.214
0 11 -12 0.063
0 11 12 0.26

loop_
_geom_angle_atom_site_label_1
_geom_angle_atom_site_label_2
_geom_angle_atom_site_label_3
_geom_angle
C2 C1 C5 118.51(12)
C2 C1 C6 122.92(12)
C5 C1 C6 118.57(12)
C3 C2 C1 118.82(13)
C3 C2 H2 120.6
C1 C2 H2 120.6
N2 C3 C2 122.78(13)
N2 C3 H3B 118.6
C2 C3 H3B 118.6
N2 C4 C5 122.48(13)
N2 C4 H4 118.8
C5 C4 H4 118.8
C4 C5 C1 119.02(13)
C4 C5 H5 120.5
C1 C5 H5 120.5
O1 C6 N1 123.14(13)
O1 C6 C1 119.53(12)
N1 C6 C1 117.33(12)
C6 N1 H1S 118.0(12)
C6 N1 H1A 121.5(13)
H1S N1 H1A 120.3(17)
C3 N2 C4 118.39(12)
C11 C7 C8 118.25(12)
C11 C7 C12 119.44(12)
C8 C7 C12 122.30(12)
C9 C8 C7 118.78(13)
C9 C8 H8 120.6
C7 C8 H8 120.6
N4 C9 C8 123.07(13)
N4 C9 H9 118.5
C8 C9 H9 118.5
N4 C10 C11 122.58(13)
N4 C10 H10 118.7
C11 C10 H10 118.7
C10 C11 C7 119.19(13)
C10 C11 H11 120.4
C7 C11 H11 120.4
O2 C12 N3 123.43(13)
O2 C12 C7 119.78(12)
N3 C12 C7 116.79(12)
C12 N3 H3S 118.4(12)
C12 N3 H3A 121.7(12)
H3S N3 H3A 119.8(17)
C10 N4 C9 118.13(12)
O5 C13 C18 113.97(11)
O5 C13 C14 126.36(12)
C18 C13 C14 119.67(12)
C15 C14 C13 119.85(12)
C15 C14 H14 120.1
C13 C14 H14 120.1
C16 C15 C14 119.67(12)
C16 C15 H15 120.2
C14 C15 H15 120.2
C15 C16 C17 121.06(13)
C15 C16 Cl1 119.77(11)
C17 C16 Cl1 119.14(11)
C18 C17 C16 119.15(13)
C18 C17 H17 120.4
C16 C17 H17 120.4
C17 C18 C13 120.60(12)
C17 C18 H18 119.7
C13 C18 H18 119.7
O5 C19 C22 111.37(12)
O5 C19 C21 103.43(11)
C22 C19 C21 110.58(13)
O5 C19 C20 110.81(10)
C22 C19 C20 112.87(12)
C21 C19 C20 107.29(12)
O4 C20 O3 124.71(13)
O4 C20 C19 121.93(12)
O3 C20 C19 113.32(11)
C19 C21 H21A 109.5
C19 C21 H21B 109.5
H21A C21 H21B 109.5
C19 C21 H21C 109.5
H21A C21 H21C 109.5
H21B C21 H21C 109.5
C19 C22 H22A 109.5
C19 C22 H22B 109.5
H22A C22 H22B 109.5
C19 C22 H22C 109.5
H22A C22 H22C 109.5
H22B C22 H22C 109.5
C20 O3 H3 109.5
C13 O5 C19 121.44(10)
O8 C23 C28 113.52(11)
O8 C23 C24 126.75(12)
C28 C23 C24 119.65(12)
C23 C24 C25 119.55(12)
C23 C24 H24 120.2
C25 C24 H24 120.2
C26 C25 C24 120.00(12)
C26 C25 H25 120
C24 C25 H25 120
C25 C26 C27 120.88(13)
C25 C26 Cl2 120.05(11)
C27 C26 Cl2 119.02(11)
C28 C27 C26 118.97(12)
C28 C27 H27 120.5
C26 C27 H27 120.5
C27 C28 C23 120.89(12)
C27 C28 H28 119.6
C23 C28 H28 119.6
O8 C29 C32 112.14(11)
O8 C29 C31 102.79(10)
C32 C29 C31 110.70(12)
O8 C29 C30 110.79(10)
C32 C29 C30 111.68(11)
C31 C29 C30 108.35(11)
O7 C30 O6 124.41(12)
O7 C30 C29 124.68(12)
O6 C30 C29 110.91(11)
C29 C31 H31A 109.5
C29 C31 H31B 109.5
H31A C31 H31B 109.5
C29 C31 H31C 109.5
H31A C31 H31C 109.5
H31B C31 H31C 109.5
C29 C32 H32A 109.5
C29 C32 H32B 109.5
H32A C32 H32B 109.5
C29 C32 H32C 109.5
H32A C32 H32C 109.5
H32B C32 H32C 109.5
C30 O6 H6 109.5
C23 O8 C29 123.70(10)

loop_
_geom_bond_atom_site_label_1
_geom_bond_atom_site_label_2
_geom_bond_distance
C1 C2 1.3857(19)
C1 C5 1.3894(19)
C1 C6 1.5076(18)
C2 C3 1.3828(19)
C2 H2 0.95
C3 N2 1.3364(18)
C3 H3B 0.95
C4 N2 1.3379(19)
C4 C5 1.382(2)
C4 H4 0.95
C5 H5 0.95
C6 O1 1.2343(16)
C6 N1 1.3301(18)
N1 H1S 0.86(2)
N1 H1A 0.86(2)
C7 C11 1.3867(19)
C7 C8 1.3891(18)
C7 C12 1.5075(18)
C8 C9 1.3829(19)
C8 H8 0.95
C9 N4 1.3355(18)
C9 H9 0.95
C10 N4 1.3356(19)
C10 C11 1.385(2)
C10 H10 0.95
C11 H11 0.95
C12 O2 1.2360(16)
C12 N3 1.3267(18)
N3 H3S 0.86(2)
N3 H3A 0.867(19)
C13 O5 1.3764(16)
C13 C18 1.3901(19)
C13 C14 1.3906(19)
C14 C15 1.3899(19)
C14 H14 0.95
C15 C16 1.3792(19)
C15 H15 0.95
C16 C17 1.3855(19)
C16 Cl1 1.7427(14)
C17 C18 1.382(2)
C17 H17 0.95
C18 H18 0.95
C19 O5 1.4421(16)
C19 C22 1.523(2)
C19 C21 1.524(2)
C19 C20 1.5373(19)
C20 O4 1.2101(16)
C20 O3 1.2952(16)
C21 H21A 0.98
C21 H21B 0.98
C21 H21C 0.98
C22 H22A 0.98
C22 H22B 0.98
C22 H22C 0.98
O3 H3 0.84
C23 O8 1.3772(15)
C23 C28 1.3883(19)
C23 C24 1.3911(18)
C24 C25 1.3906(19)
C24 H24 0.95
C25 C26 1.378(2)
C25 H25 0.95
C26 C27 1.3882(19)
C26 Cl2 1.7428(14)
C27 C28 1.3802(19)
C27 H27 0.95
C28 H28 0.95
C29 O8 1.4393(15)
C29 C32 1.525(2)
C29 C31 1.5302(19)
C29 C30 1.5341(18)
C30 O7 1.2062(16)
C30 O6 1.3121(16)
C31 H31A 0.98
C31 H31B 0.98
C31 H31C 0.98
C32 H32A 0.98
C32 H32B 0.98
C32 H32C 0.98
O6 H6 0.84

loop_
_geom_hbond_atom_site_label_D
_geom_hbond_atom_site_label_H
_geom_hbond_atom_site_label_A
_geom_hbond_distance_DH
_geom_hbond_distance_HA
_geom_hbond_distance_DA
_geom_hbond_angle_DHA
_geom_hbond_site_symmetry_A
N1 H1S O2 0.86(2) 2.10(2) 2.958(2) 175(2) .
N1 H1A O7 0.86(2) 2.14(2) 2.967(2) 159(2) 2_666
N3 H3S O1 0.86(2) 2.04(2) 2.898(2) 179(2) .
N3 H3A O4 0.87(2) 2.03(2) 2.869(2) 163(2) 2_777
O3 H3 N2 0.84 1.75 2.570(2) 163.7 .
O6 H6 N4 0.84 1.78 2.588(2) 161.1 .

loop_
_geom_torsion_atom_site_label_1
_geom_torsion_atom_site_label_2
_geom_torsion_atom_site_label_3
_geom_torsion_atom_site_label_4
_geom_torsion
C5 C1 C2 C3 0.1(2)
C6 C1 C2 C3 -179.18(12)
C1 C2 C3 N2 -0.8(2)
N2 C4 C5 C1 -0.6(2)
C2 C1 C5 C4 0.5(2)
C6 C1 C5 C4 179.87(12)
C2 C1 C6 O1 157.09(13)
C5 C1 C6 O1 -22.20(19)
C2 C1 C6 N1 -22.2(2)
C5 C1 C6 N1 158.46(13)
C2 C3 N2 C4 0.7(2)
C5 C4 N2 C3 0.0(2)
C11 C7 C8 C9 -0.02(19)
C12 C7 C8 C9 178.59(12)
C7 C8 C9 N4 0.1(2)
N4 C10 C11 C7 -0.1(2)
C8 C7 C11 C10 0.03(19)
C12 C7 C11 C10 -178.62(12)
C11 C7 C12 O2 24.61(19)
C8 C7 C12 O2 -153.98(13)
C11 C7 C12 N3 -155.24(13)
C8 C7 C12 N3 26.16(19)
C11 C10 N4 C9 0.2(2)
C8 C9 N4 C10 -0.2(2)
O5 C13 C14 C15 -179.11(12)
C18 C13 C14 C15 0.6(2)
C13 C14 C15 C16 -0.3(2)
C14 C15 C16 C17 -0.5(2)
C14 C15 C16 Cl1 177.42(11)
C15 C16 C17 C18 1.1(2)
Cl1 C16 C17 C18 -176.84(11)
C16 C17 C18 C13 -0.8(2)
O5 C13 C18 C17 179.75(12)
C14 C13 C18 C17 0.0(2)
O5 C19 C20 O4 -146.73(13)
C22 C19 C20 O4 -21.03(19)
C21 C19 C20 O4 101.03(16)
O5 C19 C20 O3 35.72(16)
C22 C19 C20 O3 161.41(12)
C21 C19 C20 O3 -76.53(15)
C18 C13 O5 C19 -175.27(12)
C14 C13 O5 C19 4.4(2)
C22 C19 O5 C13 -71.12(15)
C21 C19 O5 C13 170.09(12)
C20 C19 O5 C13 55.40(16)
O8 C23 C24 C25 -174.09(12)
C28 C23 C24 C25 2.4(2)
C23 C24 C25 C26 -0.3(2)
C24 C25 C26 C27 -1.7(2)
C24 C25 C26 Cl2 175.84(11)
C25 C26 C27 C28 1.6(2)
Cl2 C26 C27 C28 -175.92(10)
C26 C27 C28 C23 0.5(2)
O8 C23 C28 C27 174.45(12)
C24 C23 C28 C27 -2.5(2)
O8 C29 C30 O7 -0.61(18)
C32 C29 C30 O7 125.17(14)
C31 C29 C30 O7 -112.66(15)
O8 C29 C30 O6 178.64(11)
C32 C29 C30 O6 -55.58(15)
C31 C29 C30 O6 66.59(14)
C28 C23 O8 C29 164.15(12)
C24 C23 O8 C29 -19.2(2)
C32 C29 O8 C23 -53.64(16)
C31 C29 O8 C23 -172.56(12)
C30 C29 O8 C23 71.88(15)
